data_7224195
loop_
_publ_author_name
'Helttunen, Kaisa'
'Nissinen, Maija'

_publ_section_title
;
 Inverted molecular cups: 1-D and 2-D Ag(i) coordination polymers from
 resorcinarene bis-thiacrowns
;
_journal_issue 26
_journal_name_full CrystEngComm
_journal_page_first 4944
_journal_paper_doi 10.1039/C6CE00243A
_journal_volume 18
_journal_year 2016
_chemical_formula_moiety 'C62 H76 Ag3 F9 O14 S6, 5(C2 H6 O), 0.5(O H2)'
_chemical_formula_sum 'C72 H107 Ag3 F9 O19.5 S6'
_chemical_formula_weight 1971.54
_chemical_name_common
;
n-Ag3[C-ethyl tetramethoxy resorcinarene bis-thiacrown][trifluoroacetate]3 ethanol solvate hydrate
;
_chemical_name_systematic
'n-Ag3[C-ethyl tetramethoxy resorcinarene bis-thiacrown][trifluoroacetate]3 ethanol solvate hydrate'
_space_group_crystal_system triclinic
_space_group_IT_number 2
_space_group_name_Hall '-P 1'
_space_group_name_H-M_alt 'P -1'
_symmetry_space_group_name_Hall '-P 1'
_symmetry_space_group_name_H-M 'P -1'
_atom_sites_solution_hydrogens geom
_atom_sites_solution_primary iterative
_audit_creation_date 2015-08-27
_audit_creation_method
;
Olex2 1.2
(compiled 2014.07.22 svn.r2960 for OlexSys, GUI svn.r4862)
;
_audit_update_record
;
2016-01-25 deposited with the CCDC.
2016-02-10 downloaded from the CCDC.
;
_cell_angle_alpha 67.754(3)
_cell_angle_beta 71.544(3)
_cell_angle_gamma 88.853(2)
_cell_formula_units_Z 2
_cell_length_a 14.4639(3)
_cell_length_b 17.1573(5)
_cell_length_c 19.8936(8)
_cell_measurement_reflns_used 12267
_cell_measurement_temperature 120.00(10)
_cell_measurement_theta_max 73.9600
_cell_measurement_theta_min 4.4480
_cell_volume 4306.2(3)
_computing_cell_refinement
;
CrysAlisPro, Agilent Technologies,
Version 1.171.37.35 (release 13-08-2014 CrysAlis171 .NET)
(compiled Aug 13 2014,18:06:01)
;
_computing_data_collection
;
CrysAlisPro, Agilent Technologies,
Version 1.171.37.35 (release 13-08-2014 CrysAlis171 .NET)
(compiled Aug 13 2014,18:06:01)
;
_computing_data_reduction
;
CrysAlisPro, Agilent Technologies,
Version 1.171.37.35 (release 13-08-2014 CrysAlis171 .NET)
(compiled Aug 13 2014,18:06:01)
;
_computing_molecular_graphics 'Olex2 (Dolomanov et al., 2009)'
_computing_publication_material 'Olex2 (Dolomanov et al., 2009)'
_computing_structure_refinement 'ShelXL (Sheldrick, 2008)'
_computing_structure_solution
;
Superflip (Palatinus & Chapuis, 2007;Palatinus & van der Lee, 2008;
Palatinus et al., 2012)
;
_diffrn_ambient_environment N~2~
_diffrn_ambient_temperature 120.00(10)
_diffrn_detector 'CCD plate'
_diffrn_detector_area_resol_mean 5.1977
_diffrn_detector_type Atlas
_diffrn_measured_fraction_theta_full 0.986
_diffrn_measured_fraction_theta_max 0.948
_diffrn_measurement_details
;
  1 omega  -73.00   34.00   1.0000    5.0000
omega____ theta____ kappa____ phi______ frames
    -      -41.6513   77.0000    0.0000 107

  2 omega  -65.00   34.00   1.0000    5.0000
omega____ theta____ kappa____ phi______ frames
    -      -41.6513   77.0000  120.0000 99

  3 omega  -70.00   31.00   1.0000    5.0000
omega____ theta____ kappa____ phi______ frames
    -      -41.6513   57.0000  -90.0000 101

  4 omega   34.00   99.00   1.0000   20.0000
omega____ theta____ kappa____ phi______ frames
    -      106.6601  -45.0000 -120.0000 65

  5 omega   24.00  108.00   1.0000   20.0000
omega____ theta____ kappa____ phi______ frames
    -      106.6601  -94.0000  -90.0000 84

  6 omega   35.00  136.00   1.0000   20.0000
omega____ theta____ kappa____ phi______ frames
    -      106.6601  -61.0000  -30.0000 101

  7 omega  106.00  178.00   1.0000   20.0000
omega____ theta____ kappa____ phi______ frames
    -      106.6601  125.0000  -30.0000 72

  8 omega   61.00  169.00   1.0000   20.0000
omega____ theta____ kappa____ phi______ frames
    -      106.6601   15.0000   60.0000 108

  9 omega   31.00   91.00   1.0000   20.0000
omega____ theta____ kappa____ phi______ frames
    -      106.6601  -30.0000   90.0000 60

 10 omega   82.00  172.00   1.0000   20.0000
omega____ theta____ kappa____ phi______ frames
    -      106.6601   30.0000  120.0000 90

 11 omega   33.00  122.00   1.0000   20.0000
omega____ theta____ kappa____ phi______ frames
    -      106.6601 -125.0000 -180.0000 89
;
_diffrn_measurement_device 'four-circle diffractometer'
_diffrn_measurement_device_type 'SuperNova, Dual, Cu at zero, Atlas'
_diffrn_measurement_method '\w scans'
_diffrn_orient_matrix_UB_11 0.0467315000
_diffrn_orient_matrix_UB_12 0.0895361000
_diffrn_orient_matrix_UB_13 -0.0206585000
_diffrn_orient_matrix_UB_21 0.0249502000
_diffrn_orient_matrix_UB_22 0.0189035000
_diffrn_orient_matrix_UB_23 -0.0862940000
_diffrn_orient_matrix_UB_31 -0.0998351000
_diffrn_orient_matrix_UB_32 0.0340654000
_diffrn_orient_matrix_UB_33 0.0023179000
_diffrn_radiation_monochromator mirror
_diffrn_radiation_probe x-ray
_diffrn_radiation_type CuK\a
_diffrn_radiation_wavelength 1.54184
_diffrn_reflns_av_R_equivalents 0.0366
_diffrn_reflns_av_unetI/netI 0.0474
_diffrn_reflns_Laue_measured_fraction_full 0.986
_diffrn_reflns_Laue_measured_fraction_max 0.948
_diffrn_reflns_limit_h_max 11
_diffrn_reflns_limit_h_min -17
_diffrn_reflns_limit_k_max 21
_diffrn_reflns_limit_k_min -21
_diffrn_reflns_limit_l_max 24
_diffrn_reflns_limit_l_min -24
_diffrn_reflns_number 26379
_diffrn_reflns_point_group_measured_fraction_full 0.986
_diffrn_reflns_point_group_measured_fraction_max 0.948
_diffrn_reflns_theta_full 67.684
_diffrn_reflns_theta_max 74.242
_diffrn_reflns_theta_min 3.975
_diffrn_source 'sealed X-ray tube'
_diffrn_source_type 'SuperNova (Cu) X-ray Source'
_exptl_absorpt_coefficient_mu 7.495
_exptl_absorpt_correction_T_max 1.00000
_exptl_absorpt_correction_T_min 0.69373
_exptl_absorpt_correction_type multi-scan
_exptl_absorpt_process_details
;
CrysAlisPro, Agilent Technologies,
Version 1.171.37.35 (release 13-08-2014 CrysAlis171 .NET)
(compiled Aug 13 2014,18:06:01)
Empirical absorption correction using spherical harmonics,
 implemented in SCALE3 ABSPACK scaling algorithm.
;
_exptl_crystal_colour brown
_exptl_crystal_colour_primary brown
_exptl_crystal_density_diffrn 1.521
_exptl_crystal_description block
_exptl_crystal_F_000 2026
_exptl_crystal_recrystallization_method 'Re-crystallisation from solvent: dichloromethane, ethanol'
_exptl_crystal_size_max 0.2
_exptl_crystal_size_mid 0.15
_exptl_crystal_size_min 0.1
_refine_diff_density_max 3.154
_refine_diff_density_min -1.069
_refine_diff_density_rms 0.147
_refine_ls_extinction_method none
_refine_ls_goodness_of_fit_ref 1.035
_refine_ls_hydrogen_treatment constr
_refine_ls_matrix_type full
_refine_ls_number_parameters 1098
_refine_ls_number_reflns 16614
_refine_ls_number_restraints 280
_refine_ls_restrained_S_all 1.037
_refine_ls_R_factor_all 0.0996
_refine_ls_R_factor_gt 0.0856
_refine_ls_shift/su_max 0.000
_refine_ls_shift/su_mean 0.000
_refine_ls_structure_factor_coef Fsqd
_refine_ls_weighting_details 'w=1/[\s^2^(Fo^2^)+(0.1727P)^2^+7.8548P] where P=(Fo^2^+2Fc^2^)/3'
_refine_ls_weighting_scheme calc
_refine_ls_wR_factor_gt 0.2508
_refine_ls_wR_factor_ref 0.2720
_reflns_Friedel_coverage 0.000
_reflns_number_gt 13182
_reflns_number_total 16614
_reflns_threshold_expression 'I > 2\s(I)'
_cod_data_source_file c6ce00243a2.cif
_cod_data_source_block 1-C
_cod_depositor_comments 'Adding full bibliography for 7224194--7224197.cif.'
_cod_original_formula_sum 'C72 H107 Ag3 F9 O19.50 S6'
_cod_database_code 7224195
_shelxl_version_number 2014/6
_shelx_space_group_comment
;
The symmetry employed for this shelxl refinement is uniquely defined
by the following loop, which should always be used as a source of
symmetry information in preference to the above space-group names.
They are only intended as comments.
;
_reflns_odcompleteness_completeness 98.73
_reflns_odcompleteness_iscentric 1
_reflns_odcompleteness_theta 66.97
_olex2_refinement_description
;
1. Fixed Uiso
 At 1.2 times of:
  All C(H) groups, All C(H,H) groups
 At 1.5 times of:
  All C(H,H,H) groups, All O(H) groups
2. Restrained distances
 C62-C61
 1.54 with sigma of 0.02
 F7-C62 = F8-C62 = F9-C62
 1.39 with sigma of 0.02
 F7-F8
 2.27 with sigma of 0.02
 F7-F9
 2.27 with sigma of 0.02
 F9-F8
 2.27 with sigma of 0.02
 F9B-F7B
 2.27 with sigma of 0.02
 O9-C57 = O10-C57
 1.2 with sigma of 0.02
 C57-C58
 1.54 with sigma of 0.02
 F2-C58 = F3-C58 = F1-C58
 1.39 with sigma of 0.02
 F3-F2
 2.27 with sigma of 0.02
 F3-F1
 2.27 with sigma of 0.02
 F2-F1
 2.27 with sigma of 0.02
 O14-C61 = O13-C61 = O14B-C61B = O13B-C61B
 1.2 with sigma of 0.02
 F8B-F7B
 2.27 with sigma of 0.02
 F8B-F9B
 2.27 with sigma of 0.02
 C61B-C62B
 1.54 with sigma of 0.02
 F9B-C62B
 1.39 with sigma of 0.02
 F7B-C62B
 1.39 with sigma of 0.02
 F8B-C62B
 1.39 with sigma of 0.02
 O13B-C62B
 2.3 with sigma of 0.02
 O103-C104
 1.43 with sigma of 0.02
 C104-C105
 1.54 with sigma of 0.02
 O103-C105
 2.42 with sigma of 0.02
 C108-C107
 1.54 with sigma of 0.02
 O106-C107
 1.43 with sigma of 0.02
 C110-O109
 1.54 with sigma of 0.02
 O109-C110
 1.43 with sigma of 0.02
 C110-C111
 1.43 with sigma of 0.02
 C110-C111
 1.54 with sigma of 0.02
 O109-C111
 2.42 with sigma of 0.02
 O112-C113
 1.43 with sigma of 0.02
 C114-C113
 1.54 with sigma of 0.02
 O115-C116
 1.43 with sigma of 0.02
 C117-C116
 1.54 with sigma of 0.02
 O115-C117
 2.42 with sigma of 0.02
 O5-C41 \\sim O5-C41B
 with sigma of 0.02
 C42B-C41B \\sim C42-C41
 with sigma of 0.02
 S4-C42B \\sim S4-C42
 with sigma of 0.02
3. Rigid bond restraints
 O119
 with sigma for 1-2 distances of 0.01 and sigma for 1-3 distances of 0.01
 F7, F8, F9, C62, C61, O13, O14
 with sigma for 1-2 distances of 0.01 and sigma for 1-3 distances of 0.01
 C61B, C62B
 with sigma for 1-2 distances of 0.01 and sigma for 1-3 distances of 0.01
 C41B, C41, C42, C42B
 with sigma for 1-2 distances of 0.01 and sigma for 1-3 distances of 0.01
 C102, C101, O100
 with sigma for 1-2 distances of 0.01 and sigma for 1-3 distances of 0.01
 F3, C58, F1, F2, C57, O10
 with sigma for 1-2 distances of 0.01 and sigma for 1-3 distances of 0.01
 C105, C104, O103
 with sigma for 1-2 distances of 0.01 and sigma for 1-3 distances of 0.01
 C108, C107, O106
 with sigma for 1-2 distances of 0.01 and sigma for 1-3 distances of 0.01
 O109, C110, C111
 with sigma for 1-2 distances of 0.01 and sigma for 1-3 distances of 0.01
 O109, C110, C111
 with sigma for 1-2 distances of 0.01 and sigma for 1-3 distances of 0.01
 C113, C114, O112
 with sigma for 1-2 distances of 0.01 and sigma for 1-3 distances of 0.01
 C117, C116, O115
 with sigma for 1-2 distances of 0.01 and sigma for 1-3 distances of 0.01
4. Uiso/Uaniso restraints and constraints
O119: within 1.7A with sigma of 0.04 and sigma for terminal atoms of 0.08
F7 \\sim F8 \\sim F9 \\sim C62 \\sim C61 \\sim O13 \\sim O14: within 1.7A with
sigma of 0.04 and sigma for terminal atoms of 0.08
C41 \\sim C41B \\sim C42 \\sim C42B: within 1.7A with sigma of 0.04 and sigma
for terminal atoms of 0.08
C101 \\sim C102 \\sim O100: within 1.7A with sigma of 0.04 and sigma for
terminal atoms of 0.08
C57 \\sim F3 \\sim C58 \\sim F1 \\sim F2 \\sim O10: within 1.7A with sigma of
0.04 and sigma for terminal atoms of 0.08
C61B \\sim C62B: within 1.7A with sigma of 0.04 and sigma for terminal atoms of
0.08
C105 \\sim C104 \\sim O103: within 1.7A with sigma of 0.04 and sigma for
terminal atoms of 0.08
C108 \\sim C107 \\sim O106: within 1.7A with sigma of 0.04 and sigma for
terminal atoms of 0.08
O109 \\sim C110 \\sim C111: within 1.7A with sigma of 0.04 and sigma for
terminal atoms of 0.08
O109 \\sim C110 \\sim C111: within 1.7A with sigma of 0.04 and sigma for
terminal atoms of 0.08
C113 \\sim C114 \\sim O112: within 1.7A with sigma of 0.04 and sigma for
terminal atoms of 0.08
C117 \\sim O115 \\sim C116: within 1.7A with sigma of 0.04 and sigma for
terminal atoms of 0.08
Uanis(F9B) \\sim Ueq: with sigma of 0.1 and sigma for terminal atoms of 0.2
Uanis(F7B) = Uanis(F9B) = Uanis(F8B)
5. Others
 Sof(C41B)=Sof(H41C)=Sof(H41D)=Sof(C42B)=Sof(H42C)=Sof(H42D)=1-FVAR(1)
 Sof(C41)=Sof(H41A)=Sof(H41B)=Sof(C42)=Sof(H42A)=Sof(H42B)=FVAR(1)
 Fixed Sof: F7(0.6) F8(0.6) F9(0.6) O13(0.6) O14(0.6) C61(0.6) C62(0.6)
 F7B(0.4) F8B(0.4) F9B(0.4) O13B(0.4) O14B(0.4) C61B(0.4) C62B(0.4) O109(0.6)
 H109(0.6) C110(0.6) H11A(0.6) H11B(0.6) C111(0.6) H11C(0.6) H11D(0.6)
 H11E(0.6) O112(0.4) H112(0.4) C113(0.4) H11F(0.4) H11G(0.4) C114(0.4)
 H11H(0.4) H11I(0.4) H11J(0.4) O119(0.5)
6.a Ternary CH refined with riding coordinates:
 C7(H7), C14(H14), C21(H21), C28(H28)
6.b Secondary CH2 refined with riding coordinates:
 C33(H33A,H33B), C34(H34A,H34B), C35(H35A,H35B), C36(H36A,H36B), C37(H37A,
 H37B), C38(H38A,H38B), C39(H39A,H39B), C40(H40A,H40B), C41(H41A,H41B),
 C42(H42A,H42B), C43(H43A,H43B), C44(H44A,H44B), C45(H45A,H45B), C46(H46A,H46B),
  C47(H47A,H47B), C48(H48A,H48B), C49(H49A,H49B), C51(H51A,H51B), C53(H53A,
 H53B), C55(H55A,H55B), C41B(H41C,H41D), C42B(H42C,H42D), C110(H11A,H11B),
 C107(H10A,H10B), C101(H10F,H10G), C113(H11F,H11G), C104(H10K,H10L), C116(H11K,
 H11L)
6.c Me refined with riding coordinates:
 C30(H30A,H30B,H30C), C114(H11H,H11I,H11J), C105(H10M,H10N,H10O), C117(H11M,
 H11N,H11O)
6.d Aromatic/amide H refined with riding coordinates:
 C2(H2), C5(H5), C9(H9), C12(H12), C16(H16), C19(H19), C23(H23), C26(H26)
6.e Tetrahedral OH refined with riding coordinates:
 O109(H109), O106(H106), O100(H100), O112(H112), O103(H103), O115(H115)
6.f Idealised Me refined as rotating group:
 C29(H29A,H29B,H29C), C31(H31A,H31B,H31C), C32(H32A,H32B,H32C), C50(H50A,H50B,
 H50C), C52(H52A,H52B,H52C), C54(H54A,H54B,H54C), C56(H56A,H56B,H56C),
 C111(H11C,H11D,H11E), C108(H10C,H10D,H10E), C102(H10H,H10I,H10J)
;
_olex2_submission_special_instructions 'No special instructions were received'

loop_
_space_group_symop_operation_xyz
'x, y, z'
'-x, -y, -z'

loop_
_atom_site_label
_atom_site_type_symbol
_atom_site_fract_x
_atom_site_fract_y
_atom_site_fract_z
_atom_site_U_iso_or_equiv
_atom_site_adp_type
_atom_site_occupancy
_atom_site_site_symmetry_order
_atom_site_calc_flag
_atom_site_refinement_flags_posn
_atom_site_refinement_flags_adp
_atom_site_refinement_flags_occupancy
_atom_site_disorder_assembly
_atom_site_disorder_group
Ag1 Ag 0.31318(4) 0.47106(4) 0.13412(3) 0.06718(19) Uani 1 1 d . . . . .
Ag2 Ag 0.81930(6) 0.76868(4) -0.24859(4) 0.0824(2) Uani 1 1 d . . . . .
Ag3 Ag 0.00261(4) 0.99895(4) 0.64974(3) 0.06625(19) Uani 1 1 d . . . . .
S1 S 0.38808(15) 0.44051(11) 0.24150(11) 0.0619(4) Uani 1 1 d . . . . .
S2 S 0.42641(15) 0.61340(11) 0.06380(12) 0.0688(5) Uani 1 1 d . . . . .
S3 S 0.72038(14) 0.65871(11) -0.11196(10) 0.0608(4) Uani 1 1 d . . . . .
S4 S 0.17269(12) 1.08220(13) 0.26578(11) 0.0588(4) Uani 1 1 d . . . . .
S5 S 0.08321(19) 0.89714(13) 0.43073(14) 0.0768(6) Uani 1 1 d . . . . .
S6 S 0.14245(12) 0.91170(12) 0.63132(9) 0.0556(4) Uani 1 1 d . . . . .
F1 F 0.1294(17) 0.7314(13) 0.0911(14) 0.349(11) Uani 1 1 d D U . . .
F2 F 0.0213(15) 0.6248(13) 0.1855(10) 0.320(10) Uani 1 1 d D U . . .
F3 F 0.0198(16) 0.668(2) 0.0634(14) 0.409(14) Uani 1 1 d D U . . .
F4 F 0.8514(6) 0.8100(4) -0.5356(3) 0.104(2) Uani 1 1 d . . . . .
F5 F 0.8817(8) 0.6906(5) -0.4711(5) 0.148(4) Uani 1 1 d . . . . .
F6 F 0.7373(6) 0.7171(6) -0.4519(4) 0.133(3) Uani 1 1 d . . . . .
F7 F 0.0897(15) 1.2276(10) 0.7315(14) 0.178(8) Uani 0.6 1 d D U P A 1
F8 F 0.0488(16) 1.1119(17) 0.8428(11) 0.255(13) Uani 0.6 1 d D U P A 1
F9 F 0.2034(13) 1.1442(12) 0.7603(10) 0.155(6) Uani 0.6 1 d D U P A 1
O1 O 0.4082(4) 0.5671(3) 0.3249(3) 0.0527(10) Uani 1 1 d . . . . .
O2 O 0.2517(3) 0.7313(3) 0.4715(3) 0.0510(10) Uani 1 1 d . . . . .
O3 O 0.7713(4) 0.7367(3) 0.0031(3) 0.0585(11) Uani 1 1 d . . . . .
O4 O 0.6956(4) 0.5072(3) 0.2560(3) 0.0687(14) Uani 1 1 d . . . . .
O5 O 0.3761(4) 1.0169(3) 0.1856(3) 0.0557(11) Uani 1 1 d . . . . .
O6 O 0.5114(4) 0.8441(3) 0.0421(2) 0.0502(10) Uani 1 1 d . . . . .
O7 O 0.3688(3) 0.9074(3) 0.5377(2) 0.0439(9) Uani 1 1 d . . . . .
O8 O 0.4724(3) 1.1415(2) 0.2868(2) 0.0480(9) Uani 1 1 d . . . . .
O9 O 0.1754(9) 0.5423(11) 0.1538(9) 0.219(9) Uani 1 1 d D . . . .
O10 O 0.1926(13) 0.5901(15) 0.0265(13) 0.268(10) Uani 1 1 d D U . . .
O11 O 0.8105(5) 0.7195(4) -0.3387(4) 0.0806(16) Uani 1 1 d . . . . .
O12 O 0.8478(5) 0.8557(3) -0.4225(3) 0.0764(16) Uani 1 1 d . . . . .
O13 O 0.0728(12) 1.0347(10) 0.7244(9) 0.113(5) Uani 0.6 1 d D U P A 1
O14 O -0.0313(14) 1.1207(10) 0.7190(11) 0.115(4) Uani 0.6 1 d D U P A 1
C1 C 0.4235(4) 0.7318(3) 0.4330(3) 0.0401(11) Uani 1 1 d . . . . .
C2 C 0.5069(5) 0.7014(4) 0.3960(3) 0.0431(12) Uani 1 1 d . . . . .
H2 H 0.5678 0.7205 0.3939 0.052 Uiso 1 1 calc R . . . .
C3 C 0.5034(4) 0.6440(3) 0.3620(3) 0.0402(11) Uani 1 1 d . . . . .
C4 C 0.4126(5) 0.6195(3) 0.3632(3) 0.0431(12) Uani 1 1 d . . . . .
C5 C 0.3274(5) 0.6497(3) 0.3969(4) 0.0448(12) Uani 1 1 d . . . . .
H5 H 0.2675 0.6339 0.3950 0.054 Uiso 1 1 calc R . . . .
C6 C 0.3328(5) 0.7038(3) 0.4335(3) 0.0414(11) Uani 1 1 d . . . . .
C7 C 0.5928(5) 0.6039(4) 0.3310(3) 0.0456(12) Uani 1 1 d . . . . .
H7 H 0.5699 0.5443 0.3466 0.055 Uiso 1 1 calc R . . . .
C8 C 0.6395(5) 0.6398(4) 0.2430(3) 0.0487(13) Uani 1 1 d . . . . .
C9 C 0.6367(4) 0.7232(4) 0.1961(3) 0.0430(12) Uani 1 1 d . . . . .
H9 H 0.6030 0.7584 0.2190 0.052 Uiso 1 1 calc R . . . .
C10 C 0.6821(5) 0.7566(4) 0.1163(3) 0.0454(12) Uani 1 1 d . . . . .
C11 C 0.7302(5) 0.7020(4) 0.0834(4) 0.0530(14) Uani 1 1 d . . . . .
C12 C 0.7371(6) 0.6193(5) 0.1286(4) 0.0597(16) Uani 1 1 d . . . . .
H12 H 0.7709 0.5841 0.1057 0.072 Uiso 1 1 calc R . . . .
C13 C 0.6933(5) 0.5891(4) 0.2080(4) 0.0569(16) Uani 1 1 d . . . . .
C14 C 0.6889(5) 0.8502(4) 0.0660(3) 0.0454(12) Uani 1 1 d . . . . .
H14 H 0.6841 0.8532 0.0171 0.054 Uiso 1 1 calc R . . . .
C15 C 0.6046(5) 0.8926(3) 0.0996(3) 0.0422(12) Uani 1 1 d . . . . .
C16 C 0.6105(4) 0.9378(4) 0.1434(3) 0.0423(12) Uani 1 1 d . . . . .
H16 H 0.6683 0.9394 0.1542 0.051 Uiso 1 1 calc R . . . .
C17 C 0.5369(4) 0.9806(3) 0.1718(3) 0.0402(11) Uani 1 1 d . . . . .
C18 C 0.4498(4) 0.9756(4) 0.1568(3) 0.0420(12) Uani 1 1 d . . . . .
C19 C 0.4388(4) 0.9297(4) 0.1144(3) 0.0433(12) Uani 1 1 d . . . . .
H19 H 0.3800 0.9260 0.1055 0.052 Uiso 1 1 calc R . . . .
C20 C 0.5158(5) 0.8899(4) 0.0859(3) 0.0429(12) Uani 1 1 d . . . . .
C21 C 0.5493(5) 1.0377(4) 0.2118(3) 0.0440(12) Uani 1 1 d . . . . .
H21 H 0.5195 1.0890 0.1902 0.053 Uiso 1 1 calc R . . . .
C22 C 0.4962(4) 1.0021(4) 0.2984(3) 0.0392(11) Uani 1 1 d . . . . .
C23 C 0.4828(4) 0.9163(3) 0.3444(3) 0.0381(11) Uani 1 1 d . . . . .
H23 H 0.5041 0.8787 0.3206 0.046 Uiso 1 1 calc R . . . .
C24 C 0.4393(4) 0.8831(3) 0.4244(3) 0.0383(11) Uani 1 1 d . . . . .
C25 C 0.4081(4) 0.9409(4) 0.4587(3) 0.0385(11) Uani 1 1 d . . . . .
C26 C 0.4187(4) 1.0276(3) 0.4145(3) 0.0389(11) Uani 1 1 d . . . . .
H26 H 0.3970 1.0652 0.4381 0.047 Uiso 1 1 calc R . . . .
C27 C 0.4620(4) 1.0576(3) 0.3346(3) 0.0389(11) Uani 1 1 d . . . . .
C28 C 0.4277(5) 0.7888(3) 0.4751(3) 0.0423(12) Uani 1 1 d . . . . .
H28 H 0.3642 0.7769 0.5162 0.051 Uiso 1 1 calc R . . . .
C29 C 0.1590(6) 0.6890(6) 0.4869(6) 0.080(3) Uani 1 1 d . . . . .
H29A H 0.1465 0.7022 0.4395 0.120 Uiso 1 1 calc GR . . . .
H29B H 0.1086 0.7075 0.5205 0.120 Uiso 1 1 calc GR . . . .
H29C H 0.1596 0.6289 0.5112 0.120 Uiso 1 1 calc GR . . . .
C30 C 0.7674(12) 0.4621(8) 0.2277(9) 0.160(8) Uani 1 1 d . . . . .
H30A H 0.7613 0.4063 0.2664 0.240 Uiso 1 1 calc R . . . .
H30B H 0.7597 0.4580 0.1829 0.240 Uiso 1 1 calc R . . . .
H30C H 0.8310 0.4909 0.2140 0.240 Uiso 1 1 calc R . . . .
C31 C 0.4307(6) 0.8511(4) 0.0155(4) 0.0569(16) Uani 1 1 d . . . . .
H31A H 0.4249 0.9098 -0.0107 0.085 Uiso 1 1 calc GR . . . .
H31B H 0.3718 0.8251 0.0585 0.085 Uiso 1 1 calc GR . . . .
H31C H 0.4407 0.8230 -0.0195 0.085 Uiso 1 1 calc GR . . . .
C32 C 0.4233(7) 1.1978(4) 0.3190(4) 0.0652(19) Uani 1 1 d . . . . .
H32A H 0.4228 1.2506 0.2784 0.098 Uiso 1 1 calc GR . . . .
H32B H 0.4568 1.2077 0.3503 0.098 Uiso 1 1 calc GR . . . .
H32C H 0.3571 1.1734 0.3503 0.098 Uiso 1 1 calc GR . . . .
C33 C 0.3322(6) 0.4989(4) 0.3615(4) 0.0542(15) Uani 1 1 d . . . . .
H33A H 0.2773 0.5119 0.3972 0.065 Uiso 1 1 calc R . . . .
H33B H 0.3556 0.4481 0.3905 0.065 Uiso 1 1 calc R . . . .
C34 C 0.2989(5) 0.4837(4) 0.3024(4) 0.0532(14) Uani 1 1 d . . . . .
H34A H 0.2834 0.5368 0.2696 0.064 Uiso 1 1 calc R . . . .
H34B H 0.2389 0.4448 0.3290 0.064 Uiso 1 1 calc R . . . .
C35 C 0.4919(6) 0.5220(5) 0.1894(5) 0.068(2) Uani 1 1 d . . . . .
H35A H 0.5183 0.5287 0.2263 0.082 Uiso 1 1 calc R . . . .
H35B H 0.5425 0.5026 0.1558 0.082 Uiso 1 1 calc R . . . .
C36 C 0.4700(6) 0.6085(5) 0.1409(5) 0.072(2) Uani 1 1 d . . . . .
H36A H 0.5294 0.6476 0.1186 0.086 Uiso 1 1 calc R . . . .
H36B H 0.4214 0.6287 0.1750 0.086 Uiso 1 1 calc R . . . .
C37 C 0.5363(6) 0.5991(4) -0.0045(5) 0.0655(19) Uani 1 1 d . . . . .
H37A H 0.5710 0.5570 0.0234 0.079 Uiso 1 1 calc R . . . .
H37B H 0.5175 0.5779 -0.0377 0.079 Uiso 1 1 calc R . . . .
C38 C 0.6044(6) 0.6807(4) -0.0539(4) 0.0619(17) Uani 1 1 d . . . . .
H38A H 0.6172 0.7061 -0.0211 0.074 Uiso 1 1 calc R . . . .
H38B H 0.5737 0.7205 -0.0874 0.074 Uiso 1 1 calc R . . . .
C39 C 0.7892(6) 0.6226(5) -0.0456(4) 0.0634(18) Uani 1 1 d . . . . .
H39A H 0.7450 0.5850 0.0043 0.076 Uiso 1 1 calc R . . . .
H39B H 0.8391 0.5899 -0.0638 0.076 Uiso 1 1 calc R . . . .
C40 C 0.8378(6) 0.6910(5) -0.0351(4) 0.0629(17) Uani 1 1 d . . . . .
H40A H 0.8806 0.6661 -0.0056 0.076 Uiso 1 1 calc R . . . .
H40B H 0.8785 0.7310 -0.0854 0.076 Uiso 1 1 calc R . . . .
C41 C 0.3197(8) 1.0708(7) 0.1447(6) 0.042(3) Uani 0.582(18) 1 d . U P B 1
H41A H 0.3343 1.0679 0.0947 0.050 Uiso 0.582(18) 1 calc R . P B 1
H41B H 0.3360 1.1289 0.1367 0.050 Uiso 0.582(18) 1 calc R . P B 1
C42 C 0.2127(7) 1.0436(8) 0.1900(6) 0.047(3) Uani 0.582(18) 1 d . U P B 1
H42A H 0.2010 0.9822 0.2122 0.056 Uiso 0.582(18) 1 calc R . P B 1
H42B H 0.1747 1.0649 0.1558 0.056 Uiso 0.582(18) 1 calc R . P B 1
C43 C 0.2373(5) 1.0222(6) 0.3305(5) 0.070(2) Uani 1 1 d . . . . .
H43A H 0.3071 1.0323 0.3018 0.084 Uiso 1 1 calc R . . . .
H43B H 0.2267 1.0435 0.3708 0.084 Uiso 1 1 calc R . . . .
C44 C 0.2073(7) 0.9292(7) 0.3670(6) 0.085(3) Uani 1 1 d . . . . .
H44A H 0.2505 0.9024 0.3956 0.102 Uiso 1 1 calc R . . . .
H44B H 0.2168 0.9083 0.3266 0.102 Uiso 1 1 calc R . . . .
C45 C 0.0842(6) 0.9296(4) 0.5075(4) 0.0579(16) Uani 1 1 d . . . . .
H45A H 0.1158 0.9872 0.4850 0.069 Uiso 1 1 calc R . . . .
H45B H 0.0171 0.9292 0.5386 0.069 Uiso 1 1 calc R . . . .
C46 C 0.1368(6) 0.8730(4) 0.5589(4) 0.0596(17) Uani 1 1 d . . . . .
H46A H 0.2028 0.8707 0.5277 0.072 Uiso 1 1 calc R . . . .
H46B H 0.1028 0.8160 0.5843 0.072 Uiso 1 1 calc R . . . .
C47 C 0.2438(4) 0.9957(4) 0.5781(4) 0.0471(13) Uani 1 1 d . . . . .
H47A H 0.2444 1.0237 0.5254 0.057 Uiso 1 1 calc R . . . .
H47B H 0.2338 1.0374 0.6009 0.057 Uiso 1 1 calc R . . . .
C48 C 0.3428(4) 0.9635(4) 0.5773(3) 0.0453(12) Uani 1 1 d . . . . .
H48A H 0.3930 1.0116 0.5527 0.054 Uiso 1 1 calc R . . . .
H48B H 0.3414 0.9340 0.6300 0.054 Uiso 1 1 calc R . . . .
C49 C 0.6731(5) 0.6036(5) 0.3659(4) 0.0564(15) Uani 1 1 d . . . . .
H49A H 0.7313 0.5854 0.3378 0.068 Uiso 1 1 calc R . . . .
H49B H 0.6900 0.6609 0.3596 0.068 Uiso 1 1 calc R . . . .
C50 C 0.6431(7) 0.5460(6) 0.4506(4) 0.073(2) Uani 1 1 d . . . . .
H50A H 0.6279 0.4889 0.4571 0.110 Uiso 1 1 calc GR . . . .
H50B H 0.5864 0.5644 0.4790 0.110 Uiso 1 1 calc GR . . . .
H50C H 0.6960 0.5485 0.4694 0.110 Uiso 1 1 calc GR . . . .
C51 C 0.7896(5) 0.8944(5) 0.0474(4) 0.0559(15) Uani 1 1 d . . . . .
H51A H 0.8394 0.8609 0.0304 0.067 Uiso 1 1 calc R . . . .
H51B H 0.7947 0.8965 0.0942 0.067 Uiso 1 1 calc R . . . .
C52 C 0.8109(7) 0.9844(5) -0.0144(5) 0.071(2) Uani 1 1 d . . . . .
H52A H 0.8140 0.9824 -0.0627 0.107 Uiso 1 1 calc GR . . . .
H52B H 0.8725 1.0100 -0.0196 0.107 Uiso 1 1 calc GR . . . .
H52C H 0.7596 1.0172 0.0001 0.107 Uiso 1 1 calc GR . . . .
C53 C 0.6569(6) 1.0674(6) 0.1956(5) 0.069(2) Uani 1 1 d . . . . .
H53A H 0.6927 1.0185 0.2080 0.083 Uiso 1 1 calc R . . . .
H53B H 0.6592 1.0969 0.2282 0.083 Uiso 1 1 calc R . . . .
C54 C 0.7066(9) 1.1276(9) 0.1092(6) 0.118(5) Uani 1 1 d . . . . .
H54A H 0.6975 1.1009 0.0769 0.177 Uiso 1 1 calc GR . . . .
H54B H 0.7755 1.1392 0.0989 0.177 Uiso 1 1 calc GR . . . .
H54C H 0.6774 1.1798 0.0988 0.177 Uiso 1 1 calc GR . . . .
C55 C 0.5060(6) 0.7695(4) 0.5144(4) 0.0550(16) Uani 1 1 d . . . . .
H55A H 0.5692 0.7723 0.4767 0.066 Uiso 1 1 calc R . . . .
H55B H 0.5109 0.8124 0.5343 0.066 Uiso 1 1 calc R . . . .
C56 C 0.4822(8) 0.6822(5) 0.5804(5) 0.072(2) Uani 1 1 d . . . . .
H56A H 0.4816 0.6393 0.5604 0.108 Uiso 1 1 calc GR . . . .
H56B H 0.4190 0.6787 0.6172 0.108 Uiso 1 1 calc GR . . . .
H56C H 0.5311 0.6736 0.6050 0.108 Uiso 1 1 calc GR . . . .
C57 C 0.155(2) 0.587(2) 0.0951(13) 0.252(10) Uani 1 1 d D U . . .
C58 C 0.0823(15) 0.6517(14) 0.1071(12) 0.230(8) Uani 1 1 d D U . . .
C59 C 0.8300(5) 0.7790(5) -0.4033(5) 0.0631(18) Uani 1 1 d . . . . .
C60 C 0.8245(7) 0.7510(5) -0.4671(5) 0.070(2) Uani 1 1 d . . . . .
C61 C 0.044(2) 1.1000(19) 0.731(3) 0.130(7) Uani 0.6 1 d D U P A 1
C62 C 0.1033(15) 1.1429(13) 0.7655(12) 0.135(6) Uani 0.6 1 d D U P A 1
C41B C 0.3037(13) 1.0324(13) 0.1480(10) 0.048(4) Uani 0.418(18) 1 d . U P B 2
H41C H 0.2582 0.9818 0.1682 0.058 Uiso 0.418(18) 1 calc R . P B 2
H41D H 0.3351 1.0481 0.0930 0.058 Uiso 0.418(18) 1 calc R . P B 2
C42B C 0.2502(13) 1.1030(10) 0.1627(7) 0.054(4) Uani 0.418(18) 1 d . U P B 2
H42C H 0.2079 1.1190 0.1315 0.065 Uiso 0.418(18) 1 calc R . P B 2
H42D H 0.2982 1.1514 0.1446 0.065 Uiso 0.418(18) 1 calc R . P B 2
F7B F 0.099(3) 1.152(2) 0.8058(19) 0.238(14) Uani 0.4 1 d D . P A 2
F8B F 0.234(3) 1.154(2) 0.705(2) 0.238(14) Uani 0.4 1 d D . P A 2
F9B F 0.114(4) 1.237(2) 0.683(2) 0.238(14) Uani 0.4 1 d D U P A 2
O13B O 0.0221(15) 1.0922(13) 0.7134(13) 0.081(5) Uani 0.4 1 d D . P A 2
O14B O 0.1332(18) 1.0198(12) 0.7444(12) 0.100(6) Uani 0.4 1 d D . P A 2
C61B C 0.091(3) 1.0806(15) 0.736(2) 0.123(13) Uani 0.4 1 d D U P A 2
C62B C 0.138(2) 1.1639(16) 0.7306(19) 0.165(17) Uani 0.4 1 d D U P A 2
O109 O 0.1193(14) 0.7462(12) 0.3020(12) 0.176(9) Uani 0.6 1 d D U P C 1
H109 H 0.0739 0.7754 0.3059 0.265 Uiso 0.6 1 calc R . P C 1
C110 C 0.193(2) 0.7862(11) 0.2254(13) 0.176(13) Uani 0.6 1 d D U P C 1
H11A H 0.2181 0.8422 0.2175 0.211 Uiso 0.6 1 calc R . P C 1
H11B H 0.1643 0.7920 0.1861 0.211 Uiso 0.6 1 calc R . P C 1
C111 C 0.2744(16) 0.7313(15) 0.2204(14) 0.114(6) Uani 0.6 1 d D U P C 1
H11C H 0.2842 0.7163 0.1770 0.171 Uiso 0.6 1 calc GR . P C 1
H11D H 0.2575 0.6807 0.2667 0.171 Uiso 0.6 1 calc GR . P C 1
H11E H 0.3336 0.7615 0.2143 0.171 Uiso 0.6 1 calc GR . P C 1
O106 O 0.0100(8) 0.8625(7) 0.8267(6) 0.130(3) Uani 1 1 d D U . . .
H106 H 0.0170 0.9145 0.8095 0.195 Uiso 1 1 calc R . . . .
C107 C 0.0664(17) 0.8312(16) 0.8738(13) 0.233(12) Uani 1 1 d D U . . .
H10A H 0.1343 0.8342 0.8428 0.279 Uiso 1 1 calc R . . . .
H10B H 0.0429 0.7724 0.9076 0.279 Uiso 1 1 calc R . . . .
C108 C 0.0579(19) 0.886(2) 0.9227(15) 0.271(15) Uani 1 1 d D U . . .
H10C H 0.1014 0.9380 0.8920 0.407 Uiso 1 1 calc GR . . . .
H10D H 0.0755 0.8554 0.9675 0.407 Uiso 1 1 calc GR . . . .
H10E H -0.0083 0.8997 0.9383 0.407 Uiso 1 1 calc GR . . . .
O100 O 0.9772(7) 0.7528(7) -0.2384(6) 0.132(3) Uani 1 1 d . U . . .
H100 H 1.0027 0.7798 -0.2212 0.198 Uiso 1 1 calc R . . . .
C101 C 1.028(2) 0.6890(11) -0.2430(11) 0.178(8) Uani 1 1 d . U . . .
H10F H 1.0317 0.6563 -0.1923 0.213 Uiso 1 1 calc R . . . .
H10G H 1.0940 0.7126 -0.2772 0.213 Uiso 1 1 calc R . . . .
C102 C 0.9950(17) 0.6322(13) -0.2681(15) 0.189(9) Uani 1 1 d . U . . .
H10H H 0.9402 0.5945 -0.2273 0.283 Uiso 1 1 calc GR . . . .
H10I H 1.0471 0.6001 -0.2826 0.283 Uiso 1 1 calc GR . . . .
H10J H 0.9752 0.6633 -0.3118 0.283 Uiso 1 1 calc GR . . . .
O112 O 0.144(2) 0.824(2) 0.273(2) 0.151(10) Uani 0.4 1 d D U P D 2
H112 H 0.1130 0.8050 0.2529 0.227 Uiso 0.4 1 calc R . P D 2
C113 C 0.232(3) 0.785(3) 0.272(4) 0.169(16) Uani 0.4 1 d D U P D 2
H11F H 0.2316 0.7523 0.3235 0.203 Uiso 0.4 1 calc R . P D 2
H11G H 0.2891 0.8270 0.2443 0.203 Uiso 0.4 1 calc R . P D 2
C114 C 0.228(2) 0.729(3) 0.229(3) 0.116(13) Uani 0.4 1 d D U P D 2
H11H H 0.2853 0.6986 0.2249 0.174 Uiso 0.4 1 calc R . P D 2
H11I H 0.1704 0.6887 0.2568 0.174 Uiso 0.4 1 calc R . P D 2
H11J H 0.2274 0.7628 0.1783 0.174 Uiso 0.4 1 calc R . P D 2
O103 O 0.0785(18) 0.567(2) 0.4101(19) 0.340(14) Uani 1 1 d D U . . .
H103 H 0.1167 0.6071 0.3758 0.510 Uiso 1 1 calc R . . . .
C104 C 0.0298(18) 0.528(2) 0.377(2) 0.258(13) Uani 1 1 d D U . . .
H10K H 0.0227 0.4668 0.4035 0.310 Uiso 1 1 calc R . . . .
H10L H 0.0663 0.5435 0.3232 0.310 Uiso 1 1 calc R . . . .
C105 C -0.0713(15) 0.5609(16) 0.3878(19) 0.271(17) Uani 1 1 d D U . . .
H10M H -0.1078 0.5364 0.3664 0.406 Uiso 1 1 calc R . . . .
H10N H -0.1064 0.5452 0.4417 0.406 Uiso 1 1 calc R . . . .
H10O H -0.0630 0.6215 0.3618 0.406 Uiso 1 1 calc R . . . .
O115 O 0.6557(9) 0.4293(5) 0.0680(7) 0.138(4) Uani 1 1 d D U . . .
H115 H 0.6799 0.4318 0.0239 0.207 Uiso 1 1 calc R . . . .
C116 C 0.622(2) 0.3366(12) 0.1238(15) 0.231(12) Uani 1 1 d D U . . .
H11K H 0.5515 0.3313 0.1504 0.278 Uiso 1 1 calc R . . . .
H11L H 0.6317 0.3018 0.0939 0.278 Uiso 1 1 calc R . . . .
C117 C 0.6692(19) 0.3029(14) 0.1807(12) 0.279(17) Uani 1 1 d D U . . .
H11M H 0.6429 0.2449 0.2126 0.419 Uiso 1 1 calc R . . . .
H11N H 0.7384 0.3059 0.1554 0.419 Uiso 1 1 calc R . . . .
H11O H 0.6580 0.3355 0.2120 0.419 Uiso 1 1 calc R . . . .
O119 O 1.0361(14) 0.532(2) -0.0421(9) 0.163(11) Uani 0.5 1 d . U P E -1

loop_
_atom_site_aniso_label
_atom_site_aniso_U_11
_atom_site_aniso_U_22
_atom_site_aniso_U_33
_atom_site_aniso_U_23
_atom_site_aniso_U_13
_atom_site_aniso_U_12
Ag1 0.0685(4) 0.0690(3) 0.0618(3) -0.0320(3) -0.0099(2) -0.0103(3)
Ag2 0.1030(5) 0.0683(4) 0.0701(4) -0.0133(3) -0.0373(3) -0.0132(3)
Ag3 0.0463(3) 0.0947(4) 0.0673(3) -0.0322(3) -0.0307(2) 0.0031(2)
S1 0.0750(11) 0.0498(8) 0.0657(10) -0.0330(8) -0.0168(8) 0.0023(7)
S2 0.0671(11) 0.0509(9) 0.0751(12) -0.0253(8) -0.0050(9) -0.0022(8)
S3 0.0659(10) 0.0539(8) 0.0532(9) -0.0197(7) -0.0083(7) -0.0082(7)
S4 0.0453(8) 0.0831(11) 0.0663(10) -0.0480(9) -0.0199(7) 0.0104(7)
S5 0.1097(16) 0.0664(10) 0.0993(15) -0.0466(11) -0.0764(14) 0.0162(10)
S6 0.0471(8) 0.0713(10) 0.0463(8) -0.0144(7) -0.0230(6) -0.0033(7)
F1 0.40(3) 0.286(19) 0.36(3) -0.189(19) -0.056(19) 0.047(17)
F2 0.27(2) 0.39(2) 0.298(16) -0.195(17) -0.016(13) 0.091(16)
F3 0.24(2) 0.57(4) 0.40(2) -0.10(3) -0.192(19) 0.11(2)
F4 0.141(5) 0.086(4) 0.073(3) -0.033(3) -0.015(3) -0.025(3)
F5 0.231(10) 0.115(5) 0.137(6) -0.089(5) -0.068(7) 0.083(6)
F6 0.140(6) 0.158(7) 0.098(5) -0.059(5) -0.022(4) -0.064(5)
F7 0.224(19) 0.128(10) 0.30(2) -0.132(13) -0.182(18) 0.040(10)
F8 0.26(2) 0.36(3) 0.154(13) -0.126(15) -0.033(13) -0.14(2)
F9 0.189(12) 0.198(16) 0.149(12) -0.103(12) -0.106(11) 0.063(11)
O1 0.064(3) 0.047(2) 0.055(2) -0.031(2) -0.016(2) -0.0034(19)
O2 0.052(2) 0.043(2) 0.064(3) -0.0292(19) -0.018(2) 0.0032(18)
O3 0.066(3) 0.060(3) 0.041(2) -0.022(2) -0.005(2) 0.005(2)
O4 0.080(3) 0.056(3) 0.059(3) -0.018(2) -0.016(2) 0.028(3)
O5 0.055(2) 0.074(3) 0.051(2) -0.035(2) -0.024(2) 0.022(2)
O6 0.068(3) 0.049(2) 0.043(2) -0.0224(18) -0.0248(19) -0.0012(19)
O7 0.051(2) 0.054(2) 0.0356(19) -0.0223(17) -0.0214(16) 0.0061(18)
O8 0.062(3) 0.0358(18) 0.046(2) -0.0176(16) -0.0143(18) -0.0023(17)
O9 0.106(8) 0.228(16) 0.195(13) 0.006(12) 0.004(8) 0.078(9)
O10 0.206(15) 0.42(3) 0.42(2) -0.37(2) -0.178(16) 0.166(16)
O11 0.111(5) 0.058(3) 0.076(4) -0.024(3) -0.036(3) 0.002(3)
O12 0.091(4) 0.052(3) 0.072(3) -0.030(2) -0.001(3) -0.011(3)
O13 0.148(12) 0.116(9) 0.143(11) -0.077(9) -0.106(10) 0.019(8)
O14 0.138(13) 0.094(9) 0.135(12) -0.060(9) -0.052(11) -0.001(8)
C1 0.054(3) 0.036(2) 0.033(2) -0.011(2) -0.021(2) 0.002(2)
C2 0.051(3) 0.044(3) 0.036(3) -0.012(2) -0.021(2) 0.001(2)
C3 0.052(3) 0.038(2) 0.031(2) -0.010(2) -0.019(2) 0.005(2)
C4 0.061(3) 0.032(2) 0.040(3) -0.016(2) -0.022(2) 0.002(2)
C5 0.054(3) 0.037(3) 0.051(3) -0.019(2) -0.026(3) 0.001(2)
C6 0.054(3) 0.032(2) 0.041(3) -0.013(2) -0.021(2) 0.004(2)
C7 0.054(3) 0.043(3) 0.034(3) -0.009(2) -0.014(2) 0.005(2)
C8 0.056(3) 0.052(3) 0.038(3) -0.018(2) -0.017(2) 0.012(3)
C9 0.048(3) 0.047(3) 0.037(3) -0.018(2) -0.016(2) 0.006(2)
C10 0.049(3) 0.053(3) 0.036(3) -0.019(2) -0.015(2) 0.005(2)
C11 0.055(4) 0.059(4) 0.042(3) -0.019(3) -0.014(3) 0.009(3)
C12 0.065(4) 0.064(4) 0.053(4) -0.031(3) -0.015(3) 0.019(3)
C13 0.057(4) 0.051(3) 0.051(3) -0.013(3) -0.013(3) 0.012(3)
C14 0.056(3) 0.050(3) 0.033(3) -0.019(2) -0.016(2) 0.006(3)
C15 0.055(3) 0.039(3) 0.032(2) -0.011(2) -0.017(2) 0.002(2)
C16 0.050(3) 0.047(3) 0.033(2) -0.014(2) -0.018(2) -0.001(2)
C17 0.050(3) 0.041(3) 0.031(2) -0.013(2) -0.016(2) -0.002(2)
C18 0.048(3) 0.047(3) 0.031(2) -0.012(2) -0.015(2) -0.003(2)
C19 0.047(3) 0.049(3) 0.035(3) -0.015(2) -0.015(2) -0.006(2)
C20 0.054(3) 0.043(3) 0.033(2) -0.011(2) -0.019(2) -0.008(2)
C21 0.052(3) 0.042(3) 0.039(3) -0.017(2) -0.014(2) -0.004(2)
C22 0.043(3) 0.044(3) 0.038(3) -0.020(2) -0.018(2) 0.000(2)
C23 0.044(3) 0.043(3) 0.037(3) -0.021(2) -0.020(2) 0.004(2)
C24 0.043(3) 0.043(3) 0.038(3) -0.018(2) -0.023(2) 0.001(2)
C25 0.039(3) 0.049(3) 0.032(2) -0.018(2) -0.015(2) -0.002(2)
C26 0.043(3) 0.043(3) 0.039(3) -0.023(2) -0.017(2) 0.002(2)
C27 0.042(3) 0.040(3) 0.040(3) -0.017(2) -0.018(2) 0.000(2)
C28 0.059(3) 0.039(3) 0.039(3) -0.017(2) -0.028(2) 0.005(2)
C29 0.053(4) 0.068(5) 0.118(7) -0.054(5) -0.005(4) -0.005(3)
C30 0.159(13) 0.073(7) 0.139(11) 0.001(7) 0.035(10) 0.055(8)
C31 0.073(4) 0.056(3) 0.050(3) -0.023(3) -0.027(3) -0.011(3)
C32 0.098(6) 0.041(3) 0.054(4) -0.022(3) -0.018(4) 0.007(3)
C33 0.069(4) 0.042(3) 0.055(3) -0.024(3) -0.018(3) -0.004(3)
C34 0.063(4) 0.046(3) 0.052(3) -0.022(3) -0.017(3) -0.005(3)
C35 0.065(4) 0.072(5) 0.075(5) -0.046(4) -0.009(4) 0.001(4)
C36 0.069(5) 0.057(4) 0.085(5) -0.045(4) 0.003(4) -0.010(3)
C37 0.075(5) 0.047(3) 0.064(4) -0.024(3) -0.007(4) -0.006(3)
C38 0.066(4) 0.046(3) 0.063(4) -0.021(3) -0.008(3) -0.006(3)
C39 0.071(5) 0.061(4) 0.060(4) -0.028(3) -0.018(3) 0.018(3)
C40 0.059(4) 0.076(5) 0.053(4) -0.033(3) -0.009(3) 0.007(3)
C41 0.050(6) 0.035(5) 0.038(5) -0.012(5) -0.014(4) 0.008(5)
C42 0.047(5) 0.063(7) 0.041(5) -0.029(5) -0.019(4) 0.012(5)
C43 0.053(4) 0.128(7) 0.073(5) -0.074(5) -0.035(3) 0.029(4)
C44 0.105(7) 0.122(7) 0.111(7) -0.095(6) -0.087(6) 0.073(6)
C45 0.066(4) 0.057(4) 0.064(4) -0.023(3) -0.039(3) 0.000(3)
C46 0.066(4) 0.051(3) 0.070(4) -0.017(3) -0.039(4) -0.003(3)
C47 0.045(3) 0.060(3) 0.047(3) -0.030(3) -0.018(2) 0.001(3)
C48 0.048(3) 0.064(3) 0.040(3) -0.031(3) -0.023(2) 0.007(3)
C49 0.059(4) 0.063(4) 0.046(3) -0.016(3) -0.023(3) 0.015(3)
C50 0.081(5) 0.088(6) 0.052(4) -0.019(4) -0.035(4) 0.022(4)
C51 0.053(4) 0.071(4) 0.043(3) -0.026(3) -0.010(3) 0.002(3)
C52 0.080(5) 0.073(5) 0.057(4) -0.029(4) -0.010(4) -0.017(4)
C53 0.056(4) 0.096(6) 0.064(4) -0.049(4) -0.007(3) -0.020(4)
C54 0.101(8) 0.151(11) 0.084(7) -0.059(7) 0.013(6) -0.076(8)
C55 0.084(5) 0.049(3) 0.053(3) -0.023(3) -0.047(3) 0.012(3)
C56 0.118(7) 0.055(4) 0.060(4) -0.020(3) -0.056(5) 0.021(4)
C57 0.20(2) 0.34(2) 0.34(2) -0.25(2) -0.122(17) 0.121(17)
C58 0.21(2) 0.33(2) 0.267(17) -0.221(18) -0.102(13) 0.110(14)
C59 0.055(4) 0.054(4) 0.074(5) -0.030(4) -0.007(3) -0.004(3)
C60 0.077(5) 0.052(4) 0.072(5) -0.026(4) -0.009(4) -0.011(3)
C61 0.182(17) 0.099(13) 0.155(16) -0.068(14) -0.092(16) 0.017(12)
C62 0.179(14) 0.134(13) 0.153(13) -0.102(12) -0.077(13) 0.030(14)
C41B 0.067(10) 0.048(9) 0.040(7) -0.020(7) -0.027(6) 0.013(8)
C42B 0.077(10) 0.048(8) 0.043(7) -0.017(6) -0.027(7) 0.011(7)
F7B 0.37(4) 0.160(18) 0.27(3) -0.13(2) -0.16(3) 0.014(19)
F8B 0.37(4) 0.160(18) 0.27(3) -0.13(2) -0.16(3) 0.014(19)
F9B 0.37(4) 0.160(18) 0.27(3) -0.13(2) -0.16(3) 0.014(19)
O13B 0.091(13) 0.076(11) 0.107(14) -0.066(10) -0.039(11) 0.026(10)
O14B 0.146(18) 0.089(12) 0.102(13) -0.056(10) -0.069(13) 0.035(12)
C61B 0.23(4) 0.107(18) 0.12(2) -0.071(16) -0.14(3) 0.08(2)
C62B 0.27(5) 0.075(17) 0.17(3) -0.02(2) -0.13(3) 0.04(3)
O109 0.131(13) 0.121(13) 0.188(17) 0.015(12) -0.025(11) -0.046(11)
C110 0.26(3) 0.068(11) 0.15(2) -0.065(12) 0.022(18) 0.015(14)
C111 0.150(18) 0.084(12) 0.090(15) 0.008(10) -0.066(14) -0.025(14)
O106 0.130(8) 0.136(8) 0.109(6) -0.043(6) -0.025(5) -0.008(6)
C107 0.19(2) 0.31(3) 0.173(19) -0.037(17) -0.102(15) -0.087(18)
C108 0.159(19) 0.53(5) 0.159(19) -0.16(2) -0.072(16) 0.02(3)
O100 0.092(6) 0.160(8) 0.150(8) -0.069(7) -0.039(6) 0.026(6)
C101 0.28(2) 0.105(11) 0.121(12) -0.036(9) -0.041(14) 0.051(12)
C102 0.185(19) 0.141(15) 0.26(3) -0.095(15) -0.083(18) 0.061(14)
O112 0.15(2) 0.19(3) 0.20(3) -0.12(2) -0.10(2) 0.020(17)
C113 0.13(3) 0.14(3) 0.19(4) -0.06(3) -0.01(3) 0.00(2)
C114 0.062(15) 0.14(3) 0.10(2) -0.003(17) -0.011(17) 0.003(19)
O103 0.28(3) 0.38(3) 0.44(4) -0.19(3) -0.19(3) 0.03(2)
C104 0.168(19) 0.24(3) 0.40(4) -0.12(3) -0.15(2) 0.043(18)
C105 0.159(17) 0.18(2) 0.35(4) 0.03(2) -0.09(2) 0.033(16)
O115 0.166(9) 0.087(5) 0.163(9) -0.066(5) -0.037(7) 0.031(6)
C116 0.27(3) 0.154(14) 0.24(2) 0.000(15) -0.14(2) -0.028(18)
C117 0.31(3) 0.27(2) 0.153(16) 0.072(15) -0.120(17) -0.21(2)
O119 0.102(12) 0.32(3) 0.068(9) -0.081(14) -0.030(9) 0.088(17)

loop_
_atom_type_symbol
_atom_type_description
_atom_type_scat_dispersion_real
_atom_type_scat_dispersion_imag
_atom_type_scat_source
C C 0.0181 0.0091 'International Tables Vol C Tables 4.2.6.8 and 6.1.1.4'
H H 0.0000 0.0000 'International Tables Vol C Tables 4.2.6.8 and 6.1.1.4'
Ag Ag 0.1306 4.2820 'International Tables Vol C Tables 4.2.6.8 and 6.1.1.4'
F F 0.0727 0.0534 'International Tables Vol C Tables 4.2.6.8 and 6.1.1.4'
O O 0.0492 0.0322 'International Tables Vol C Tables 4.2.6.8 and 6.1.1.4'
S S 0.3331 0.5567 'International Tables Vol C Tables 4.2.6.8 and 6.1.1.4'

loop_
_geom_angle_atom_site_label_1
_geom_angle_atom_site_label_2
_geom_angle_atom_site_label_3
_geom_angle
_geom_angle_site_symmetry_1
_geom_angle_site_symmetry_3
S1 Ag1 S2 86.37(7) . .
S3 Ag1 S1 113.13(6) 2_665 .
S3 Ag1 S2 139.52(6) 2_665 .
O9 Ag1 S1 111.8(5) . .
O9 Ag1 S2 90.8(5) . .
O9 Ag1 S3 111.8(6) . 2_665
S4 Ag2 S3 116.78(6) 2_675 .
O11 Ag2 S3 109.18(16) . .
O11 Ag2 S4 125.42(16) . 2_675
S5 Ag3 S4 85.45(8) 2_576 2_576
S5 Ag3 S6 138.40(7) 2_576 .
S6 Ag3 S4 117.45(6) . 2_576
O13 Ag3 S4 109.8(5) . 2_576
O13 Ag3 S5 121.2(4) . 2_576
O13 Ag3 S6 85.1(4) . .
O13B Ag3 S4 102.7(5) . 2_576
O13B Ag3 S5 92.9(5) . 2_576
O13B Ag3 S6 112.9(4) . .
C34 S1 Ag1 99.0(2) . .
C35 S1 Ag1 98.5(3) . .
C35 S1 C34 104.4(3) . .
C36 S2 Ag1 98.5(3) . .
C36 S2 C37 101.7(4) . .
C37 S2 Ag1 107.8(2) . .
Ag1 S3 Ag2 104.05(7) 2_665 .
C38 S3 Ag1 108.3(2) . 2_665
C38 S3 Ag2 121.3(3) . .
C39 S3 Ag1 103.6(3) . 2_665
C39 S3 Ag2 114.9(3) . .
C39 S3 C38 103.3(4) . .
Ag2 S4 Ag3 112.15(6) 2_675 2_576
C42 S4 Ag2 125.8(4) . 2_675
C42 S4 Ag3 104.4(4) . 2_576
C42 S4 C43 102.1(4) . .
C43 S4 Ag2 110.9(3) . 2_675
C43 S4 Ag3 97.4(3) . 2_576
C43 S4 C42B 109.5(6) . .
C42B S4 Ag2 95.3(5) . 2_675
C42B S4 Ag3 131.4(6) . 2_576
C44 S5 Ag3 99.8(3) . 2_576
C44 S5 C45 101.9(3) . .
C45 S5 Ag3 107.9(2) . 2_576
C46 S6 Ag3 106.9(2) . .
C47 S6 Ag3 99.6(2) . .
C47 S6 C46 102.8(3) . .
C4 O1 C33 118.0(5) . .
C6 O2 C29 116.9(5) . .
C11 O3 C40 119.7(6) . .
C13 O4 C30 117.5(7) . .
C18 O5 C41 126.1(6) . .
C18 O5 C41B 113.4(7) . .
C20 O6 C31 117.6(5) . .
C25 O7 C48 119.3(5) . .
C27 O8 C32 117.6(5) . .
C57 O9 Ag1 116.5(14) . .
C59 O11 Ag2 110.7(5) . .
C61 O13 Ag3 110.3(14) . .
C2 C1 C28 123.0(5) . .
C6 C1 C2 117.0(5) . .
C6 C1 C28 119.9(5) . .
C1 C2 H2 118.1 . .
C3 C2 C1 123.8(5) . .
C3 C2 H2 118.1 . .
C2 C3 C7 122.6(5) . .
C4 C3 C2 116.8(5) . .
C4 C3 C7 120.4(5) . .
O1 C4 C5 120.0(5) . .
C3 C4 O1 117.8(5) . .
C3 C4 C5 122.0(5) . .
C4 C5 H5 120.2 . .
C6 C5 C4 119.7(6) . .
C6 C5 H5 120.2 . .
O2 C6 C1 116.8(5) . .
O2 C6 C5 122.5(5) . .
C5 C6 C1 120.6(6) . .
C3 C7 H7 106.1 . .
C3 C7 C8 115.5(5) . .
C3 C7 C49 113.8(5) . .
C8 C7 H7 106.1 . .
C49 C7 H7 106.1 . .
C49 C7 C8 108.6(5) . .
C9 C8 C7 123.1(5) . .
C9 C8 C13 117.5(6) . .
C13 C8 C7 119.2(6) . .
C8 C9 H9 118.4 . .
C8 C9 C10 123.1(5) . .
C10 C9 H9 118.4 . .
C9 C10 C14 123.0(5) . .
C11 C10 C9 117.2(6) . .
C11 C10 C14 119.5(5) . .
C10 C11 O3 115.7(6) . .
C12 C11 O3 123.1(6) . .
C12 C11 C10 121.3(6) . .
C11 C12 H12 120.1 . .
C11 C12 C13 119.7(6) . .
C13 C12 H12 120.1 . .
O4 C13 C8 116.1(6) . .
O4 C13 C12 122.8(6) . .
C12 C13 C8 121.0(6) . .
C10 C14 H14 106.7 . .
C10 C14 C51 110.1(5) . .
C15 C14 C10 112.5(5) . .
C15 C14 H14 106.7 . .
C15 C14 C51 113.8(5) . .
C51 C14 H14 106.7 . .
C16 C15 C14 123.0(6) . .
C16 C15 C20 116.2(6) . .
C20 C15 C14 120.7(5) . .
C15 C16 H16 117.7 . .
C17 C16 C15 124.6(6) . .
C17 C16 H16 117.7 . .
C16 C17 C18 116.9(5) . .
C16 C17 C21 123.5(5) . .
C18 C17 C21 119.4(5) . .
O5 C18 C17 117.3(5) . .
O5 C18 C19 121.7(5) . .
C17 C18 C19 121.1(6) . .
C18 C19 H19 120.3 . .
C20 C19 C18 119.4(5) . .
C20 C19 H19 120.3 . .
O6 C20 C15 115.3(5) . .
C19 C20 O6 122.9(5) . .
C19 C20 C15 121.8(5) . .
C17 C21 H21 106.0 . .
C17 C21 C22 115.0(5) . .
C17 C21 C53 114.3(5) . .
C22 C21 H21 106.0 . .
C22 C21 C53 108.7(5) . .
C53 C21 H21 106.0 . .
C23 C22 C21 123.0(5) . .
C23 C22 C27 117.6(5) . .
C27 C22 C21 119.4(5) . .
C22 C23 H23 118.2 . .
C22 C23 C24 123.7(5) . .
C24 C23 H23 118.2 . .
C23 C24 C25 117.0(5) . .
C23 C24 C28 123.5(5) . .
C25 C24 C28 119.5(5) . .
O7 C25 C24 116.2(5) . .
O7 C25 C26 122.6(5) . .
C26 C25 C24 121.2(5) . .
C25 C26 H26 120.2 . .
C25 C26 C27 119.6(5) . .
C27 C26 H26 120.2 . .
O8 C27 C22 115.7(5) . .
O8 C27 C26 123.4(5) . .
C26 C27 C22 120.9(5) . .
C1 C28 C24 113.3(4) . .
C1 C28 H28 106.5 . .
C1 C28 C55 113.3(5) . .
C24 C28 H28 106.5 . .
C24 C28 C55 110.3(5) . .
C55 C28 H28 106.5 . .
O2 C29 H29A 109.5 . .
O2 C29 H29B 109.5 . .
O2 C29 H29C 109.5 . .
H29A C29 H29B 109.5 . .
H29A C29 H29C 109.5 . .
H29B C29 H29C 109.5 . .
O4 C30 H30A 109.5 . .
O4 C30 H30B 109.5 . .
O4 C30 H30C 109.5 . .
H30A C30 H30B 109.5 . .
H30A C30 H30C 109.5 . .
H30B C30 H30C 109.5 . .
O6 C31 H31A 109.5 . .
O6 C31 H31B 109.5 . .
O6 C31 H31C 109.5 . .
H31A C31 H31B 109.5 . .
H31A C31 H31C 109.5 . .
H31B C31 H31C 109.5 . .
O8 C32 H32A 109.5 . .
O8 C32 H32B 109.5 . .
O8 C32 H32C 109.5 . .
H32A C32 H32B 109.5 . .
H32A C32 H32C 109.5 . .
H32B C32 H32C 109.5 . .
O1 C33 H33A 109.6 . .
O1 C33 H33B 109.6 . .
O1 C33 C34 110.4(5) . .
H33A C33 H33B 108.1 . .
C34 C33 H33A 109.6 . .
C34 C33 H33B 109.6 . .
S1 C34 H34A 108.6 . .
S1 C34 H34B 108.6 . .
C33 C34 S1 114.6(5) . .
C33 C34 H34A 108.6 . .
C33 C34 H34B 108.6 . .
H34A C34 H34B 107.6 . .
S1 C35 H35A 108.4 . .
S1 C35 H35B 108.4 . .
H35A C35 H35B 107.5 . .
C36 C35 S1 115.5(6) . .
C36 C35 H35A 108.4 . .
C36 C35 H35B 108.4 . .
S2 C36 H36A 108.1 . .
S2 C36 H36B 108.1 . .
C35 C36 S2 116.7(5) . .
C35 C36 H36A 108.1 . .
C35 C36 H36B 108.1 . .
H36A C36 H36B 107.3 . .
S2 C37 H37A 109.1 . .
S2 C37 H37B 109.1 . .
H37A C37 H37B 107.9 . .
C38 C37 S2 112.4(5) . .
C38 C37 H37A 109.1 . .
C38 C37 H37B 109.1 . .
S3 C38 H38A 109.7 . .
S3 C38 H38B 109.7 . .
C37 C38 S3 109.9(5) . .
C37 C38 H38A 109.7 . .
C37 C38 H38B 109.7 . .
H38A C38 H38B 108.2 . .
S3 C39 H39A 108.4 . .
S3 C39 H39B 108.4 . .
H39A C39 H39B 107.5 . .
C40 C39 S3 115.3(6) . .
C40 C39 H39A 108.4 . .
C40 C39 H39B 108.4 . .
O3 C40 C39 114.6(6) . .
O3 C40 H40A 108.6 . .
O3 C40 H40B 108.6 . .
C39 C40 H40A 108.6 . .
C39 C40 H40B 108.6 . .
H40A C40 H40B 107.6 . .
O5 C41 H41A 109.8 . .
O5 C41 H41B 109.8 . .
O5 C41 C42 109.3(8) . .
H41A C41 H41B 108.3 . .
C42 C41 H41A 109.8 . .
C42 C41 H41B 109.8 . .
S4 C42 H42A 109.3 . .
S4 C42 H42B 109.3 . .
C41 C42 S4 111.4(8) . .
C41 C42 H42A 109.3 . .
C41 C42 H42B 109.3 . .
H42A C42 H42B 108.0 . .
S4 C43 H43A 108.6 . .
S4 C43 H43B 108.6 . .
H43A C43 H43B 107.6 . .
C44 C43 S4 114.6(5) . .
C44 C43 H43A 108.6 . .
C44 C43 H43B 108.6 . .
S5 C44 H44A 108.5 . .
S5 C44 H44B 108.5 . .
C43 C44 S5 115.3(5) . .
C43 C44 H44A 108.5 . .
C43 C44 H44B 108.5 . .
H44A C44 H44B 107.5 . .
S5 C45 H45A 109.0 . .
S5 C45 H45B 109.0 . .
H45A C45 H45B 107.8 . .
C46 C45 S5 112.9(5) . .
C46 C45 H45A 109.0 . .
C46 C45 H45B 109.0 . .
S6 C46 H46A 109.4 . .
S6 C46 H46B 109.4 . .
C45 C46 S6 111.3(5) . .
C45 C46 H46A 109.4 . .
C45 C46 H46B 109.4 . .
H46A C46 H46B 108.0 . .
S6 C47 H47A 109.0 . .
S6 C47 H47B 109.0 . .
H47A C47 H47B 107.8 . .
C48 C47 S6 112.7(5) . .
C48 C47 H47A 109.0 . .
C48 C47 H47B 109.0 . .
O7 C48 C47 113.4(4) . .
O7 C48 H48A 108.9 . .
O7 C48 H48B 108.9 . .
C47 C48 H48A 108.9 . .
C47 C48 H48B 108.9 . .
H48A C48 H48B 107.7 . .
C7 C49 H49A 109.0 . .
C7 C49 H49B 109.0 . .
H49A C49 H49B 107.8 . .
C50 C49 C7 113.1(6) . .
C50 C49 H49A 109.0 . .
C50 C49 H49B 109.0 . .
C49 C50 H50A 109.5 . .
C49 C50 H50B 109.5 . .
C49 C50 H50C 109.5 . .
H50A C50 H50B 109.5 . .
H50A C50 H50C 109.5 . .
H50B C50 H50C 109.5 . .
C14 C51 H51A 108.7 . .
C14 C51 H51B 108.7 . .
C14 C51 C52 114.2(6) . .
H51A C51 H51B 107.6 . .
C52 C51 H51A 108.7 . .
C52 C51 H51B 108.7 . .
C51 C52 H52A 109.5 . .
C51 C52 H52B 109.5 . .
C51 C52 H52C 109.5 . .
H52A C52 H52B 109.5 . .
H52A C52 H52C 109.5 . .
H52B C52 H52C 109.5 . .
C21 C53 H53A 109.4 . .
C21 C53 H53B 109.4 . .
C21 C53 C54 111.0(8) . .
H53A C53 H53B 108.0 . .
C54 C53 H53A 109.4 . .
C54 C53 H53B 109.4 . .
C53 C54 H54A 109.5 . .
C53 C54 H54B 109.5 . .
C53 C54 H54C 109.5 . .
H54A C54 H54B 109.5 . .
H54A C54 H54C 109.5 . .
H54B C54 H54C 109.5 . .
C28 C55 H55A 109.2 . .
C28 C55 H55B 109.2 . .
H55A C55 H55B 107.9 . .
C56 C55 C28 112.0(6) . .
C56 C55 H55A 109.2 . .
C56 C55 H55B 109.2 . .
C55 C56 H56A 109.5 . .
C55 C56 H56B 109.5 . .
C55 C56 H56C 109.5 . .
H56A C56 H56B 109.5 . .
H56A C56 H56C 109.5 . .
H56B C56 H56C 109.5 . .
O9 C57 O10 128(2) . .
O9 C57 C58 114.4(18) . .
O10 C57 C58 116.9(18) . .
F1 C58 F2 103.5(14) . .
F1 C58 C57 113(2) . .
F2 C58 C57 111.4(18) . .
F3 C58 F1 106.1(16) . .
F3 C58 F2 106.6(15) . .
F3 C58 C57 115.0(19) . .
O11 C59 C60 113.9(6) . .
O12 C59 O11 130.1(8) . .
O12 C59 C60 115.9(8) . .
F4 C60 F5 106.1(8) . .
F4 C60 F6 108.4(9) . .
F4 C60 C59 115.1(6) . .
F5 C60 C59 110.3(8) . .
F6 C60 F5 104.8(8) . .
F6 C60 C59 111.5(7) . .
O13 C61 C62 115.6(18) . .
O14 C61 O13 118(2) . .
O14 C61 C62 125.6(18) . .
F7 C62 F9 104.9(14) . .
F7 C62 C61 100.9(16) . .
F8 C62 F7 109.1(16) . .
F8 C62 F9 106.8(15) . .
F8 C62 C61 103(2) . .
F9 C62 C61 130.5(19) . .
O5 C41B H41C 110.1 . .
O5 C41B H41D 110.1 . .
O5 C41B C42B 107.8(12) . .
H41C C41B H41D 108.5 . .
C42B C41B H41C 110.1 . .
C42B C41B H41D 110.1 . .
S4 C42B H42C 107.9 . .
S4 C42B H42D 107.9 . .
C41B C42B S4 117.5(11) . .
C41B C42B H42C 107.9 . .
C41B C42B H42D 107.9 . .
H42C C42B H42D 107.2 . .
C61B O13B Ag3 113.4(14) . .
O13B C61B C62B 111.8(16) . .
O14B C61B O13B 126(2) . .
O14B C61B C62B 121(3) . .
F7B C62B F9B 112.3(18) . .
F7B C62B C61B 99(2) . .
F8B C62B F7B 116.7(19) . .
F8B C62B F9B 112.6(18) . .
F8B C62B C61B 100(3) . .
F9B C62B C61B 115(2) . .
C110 O109 H109 109.5 . .
O109 C110 H11A 110.1 . .
O109 C110 H11B 110.1 . .
O109 C110 C111 107.9(14) . .
H11A C110 H11B 108.4 . .
C111 C110 H11A 110.1 . .
C111 C110 H11B 110.1 . .
C110 C111 H11C 109.5 . .
C110 C111 H11D 109.5 . .
C110 C111 H11E 109.5 . .
H11C C111 H11D 109.5 . .
H11C C111 H11E 109.5 . .
H11D C111 H11E 109.5 . .
C107 O106 H106 109.5 . .
O106 C107 H10A 110.1 . .
O106 C107 H10B 110.1 . .
O106 C107 C108 107.9(19) . .
H10A C107 H10B 108.4 . .
C108 C107 H10A 110.1 . .
C108 C107 H10B 110.1 . .
C107 C108 H10C 109.5 . .
C107 C108 H10D 109.5 . .
C107 C108 H10E 109.5 . .
H10C C108 H10D 109.5 . .
H10C C108 H10E 109.5 . .
H10D C108 H10E 109.5 . .
C101 O100 H100 109.5 . .
O100 C101 H10F 107.5 . .
O100 C101 H10G 107.5 . .
O100 C101 C102 119(2) . .
H10F C101 H10G 107.0 . .
C102 C101 H10F 107.5 . .
C102 C101 H10G 107.5 . .
C101 C102 H10H 109.5 . .
C101 C102 H10I 109.5 . .
C101 C102 H10J 109.5 . .
H10H C102 H10I 109.5 . .
H10H C102 H10J 109.5 . .
H10I C102 H10J 109.5 . .
C113 O112 H112 109.5 . .
O112 C113 H11F 111.3 . .
O112 C113 H11G 111.3 . .
O112 C113 C114 102(3) . .
H11F C113 H11G 109.2 . .
C114 C113 H11F 111.3 . .
C114 C113 H11G 111.3 . .
C113 C114 H11H 109.5 . .
C113 C114 H11I 109.5 . .
C113 C114 H11J 109.5 . .
H11H C114 H11I 109.5 . .
H11H C114 H11J 109.5 . .
H11I C114 H11J 109.5 . .
C104 O103 H103 109.5 . .
O103 C104 H10K 110.5 . .
O103 C104 H10L 110.5 . .
O103 C104 C105 106.1(17) . .
H10K C104 H10L 108.7 . .
C105 C104 H10K 110.5 . .
C105 C104 H10L 110.5 . .
C104 C105 H10M 109.5 . .
C104 C105 H10N 109.5 . .
C104 C105 H10O 109.5 . .
H10M C105 H10N 109.5 . .
H10M C105 H10O 109.5 . .
H10N C105 H10O 109.5 . .
C116 O115 H115 109.5 . .
O115 C116 H11K 108.3 . .
O115 C116 H11L 108.3 . .
H11K C116 H11L 107.4 . .
C117 C116 O115 115.7(15) . .
C117 C116 H11K 108.3 . .
C117 C116 H11L 108.3 . .
C116 C117 H11M 109.5 . .
C116 C117 H11N 109.5 . .
C116 C117 H11O 109.5 . .
H11M C117 H11N 109.5 . .
H11M C117 H11O 109.5 . .
H11N C117 H11O 109.5 . .

loop_
_geom_bond_atom_site_label_1
_geom_bond_atom_site_label_2
_geom_bond_distance
_geom_bond_site_symmetry_2
Ag1 S1 2.570(2) .
Ag1 S2 2.5935(19) .
Ag1 S3 2.5117(18) 2_665
Ag1 O9 2.321(11) .
Ag2 S3 2.5995(18) .
Ag2 S4 2.450(2) 2_675
Ag2 O11 2.287(6) .
Ag3 S4 2.6198(19) 2_576
Ag3 S5 2.508(2) 2_576
Ag3 S6 2.5082(19) .
Ag3 O13 2.300(11) .
Ag3 O13B 2.454(15) .
S1 C34 1.825(7) .
S1 C35 1.813(8) .
S2 C36 1.809(10) .
S2 C37 1.818(8) .
S3 Ag1 2.5117(18) 2_665
S3 C38 1.835(8) .
S3 C39 1.819(8) .
S4 Ag2 2.450(2) 2_675
S4 Ag3 2.6198(19) 2_576
S4 C42 1.798(9) .
S4 C43 1.819(8) .
S4 C42B 1.896(13) .
S5 Ag3 2.508(2) 2_576
S5 C44 1.789(12) .
S5 C45 1.817(7) .
S6 C46 1.823(7) .
S6 C47 1.815(6) .
F1 C58 1.417(17) .
F2 C58 1.422(17) .
F3 C58 1.397(17) .
F4 C60 1.290(10) .
F5 C60 1.324(11) .
F6 C60 1.294(11) .
F7 C62 1.391(17) .
F8 C62 1.377(18) .
F9 C62 1.418(17) .
O1 C4 1.394(7) .
O1 C33 1.416(8) .
O2 C6 1.363(8) .
O2 C29 1.423(9) .
O3 C11 1.398(8) .
O3 C40 1.440(8) .
O4 C13 1.375(8) .
O4 C30 1.387(12) .
O5 C18 1.361(8) .
O5 C41 1.415(11) .
O5 C41B 1.436(14) .
O6 C20 1.392(7) .
O6 C31 1.411(8) .
O7 C25 1.375(6) .
O7 C48 1.434(7) .
O8 C27 1.372(7) .
O8 C32 1.416(8) .
O9 C57 1.252(17) .
O10 C57 1.278(17) .
O11 C59 1.250(10) .
O12 C59 1.231(9) .
O13 C61 1.223(17) .
O14 C61 1.207(18) .
C1 C2 1.404(9) .
C1 C6 1.403(8) .
C1 C28 1.521(7) .
C2 H2 0.9300 .
C2 C3 1.398(8) .
C3 C4 1.379(9) .
C3 C7 1.519(8) .
C4 C5 1.397(9) .
C5 H5 0.9300 .
C5 C6 1.393(8) .
C7 H7 0.9800 .
C7 C8 1.532(8) .
C7 C49 1.529(9) .
C8 C9 1.389(9) .
C8 C13 1.393(9) .
C9 H9 0.9300 .
C9 C10 1.395(8) .
C10 C11 1.392(9) .
C10 C14 1.521(8) .
C11 C12 1.385(10) .
C12 H12 0.9300 .
C12 C13 1.387(10) .
C14 H14 0.9800 .
C14 C15 1.509(8) .
C14 C51 1.524(9) .
C15 C16 1.389(8) .
C15 C20 1.401(9) .
C16 H16 0.9300 .
C16 C17 1.377(9) .
C17 C18 1.394(8) .
C17 C21 1.519(7) .
C18 C19 1.398(8) .
C19 H19 0.9300 .
C19 C20 1.374(9) .
C21 H21 0.9800 .
C21 C22 1.523(8) .
C21 C53 1.541(9) .
C22 C23 1.386(8) .
C22 C27 1.395(8) .
C23 H23 0.9300 .
C23 C24 1.395(7) .
C24 C25 1.397(8) .
C24 C28 1.527(8) .
C25 C26 1.394(8) .
C26 H26 0.9300 .
C26 C27 1.394(8) .
C28 H28 0.9800 .
C28 C55 1.536(8) .
C29 H29A 0.9600 .
C29 H29B 0.9600 .
C29 H29C 0.9600 .
C30 H30A 0.9600 .
C30 H30B 0.9600 .
C30 H30C 0.9600 .
C31 H31A 0.9600 .
C31 H31B 0.9600 .
C31 H31C 0.9600 .
C32 H32A 0.9600 .
C32 H32B 0.9600 .
C32 H32C 0.9600 .
C33 H33A 0.9700 .
C33 H33B 0.9700 .
C33 C34 1.511(9) .
C34 H34A 0.9700 .
C34 H34B 0.9700 .
C35 H35A 0.9700 .
C35 H35B 0.9700 .
C35 C36 1.525(13) .
C36 H36A 0.9700 .
C36 H36B 0.9700 .
C37 H37A 0.9700 .
C37 H37B 0.9700 .
C37 C38 1.515(9) .
C38 H38A 0.9700 .
C38 H38B 0.9700 .
C39 H39A 0.9700 .
C39 H39B 0.9700 .
C39 C40 1.491(11) .
C40 H40A 0.9700 .
C40 H40B 0.9700 .
C41 H41A 0.9700 .
C41 H41B 0.9700 .
C41 C42 1.502(13) .
C42 H42A 0.9700 .
C42 H42B 0.9700 .
C43 H43A 0.9700 .
C43 H43B 0.9700 .
C43 C44 1.488(15) .
C44 H44A 0.9700 .
C44 H44B 0.9700 .
C45 H45A 0.9700 .
C45 H45B 0.9700 .
C45 C46 1.508(10) .
C46 H46A 0.9700 .
C46 H46B 0.9700 .
C47 H47A 0.9700 .
C47 H47B 0.9700 .
C47 C48 1.522(9) .
C48 H48A 0.9700 .
C48 H48B 0.9700 .
C49 H49A 0.9700 .
C49 H49B 0.9700 .
C49 C50 1.516(10) .
C50 H50A 0.9600 .
C50 H50B 0.9600 .
C50 H50C 0.9600 .
C51 H51A 0.9700 .
C51 H51B 0.9700 .
C51 C52 1.526(11) .
C52 H52A 0.9600 .
C52 H52B 0.9600 .
C52 H52C 0.9600 .
C53 H53A 0.9700 .
C53 H53B 0.9700 .
C53 C54 1.562(14) .
C54 H54A 0.9600 .
C54 H54B 0.9600 .
C54 H54C 0.9600 .
C55 H55A 0.9700 .
C55 H55B 0.9700 .
C55 C56 1.527(10) .
C56 H56A 0.9600 .
C56 H56B 0.9600 .
C56 H56C 0.9600 .
C57 C58 1.551(17) .
C59 C60 1.542(12) .
C61 C62 1.593(18) .
C41B H41C 0.9700 .
C41B H41D 0.9700 .
C41B C42B 1.496(17) .
C42B H42C 0.9700 .
C42B H42D 0.9700 .
F7B C62B 1.358(18) .
F8B C62B 1.355(18) .
F9B C62B 1.367(18) .
O13B C61B 1.194(17) .
O14B C61B 1.185(17) .
C61B C62B 1.550(18) .
O109 H109 0.8200 .
O109 C110 1.463(13) .
C110 H11A 0.9700 .
C110 H11B 0.9700 .
C110 C111 1.494(14) .
C111 H11C 0.9600 .
C111 H11D 0.9600 .
C111 H11E 0.9600 .
O106 H106 0.8200 .
O106 C107 1.384(16) .
C107 H10A 0.9700 .
C107 H10B 0.9700 .
C107 C108 1.575(18) .
C108 H10C 0.9600 .
C108 H10D 0.9600 .
C108 H10E 0.9600 .
O100 H100 0.8200 .
O100 C101 1.321(19) .
C101 H10F 0.9700 .
C101 H10G 0.9700 .
C101 C102 1.40(3) .
C102 H10H 0.9600 .
C102 H10I 0.9600 .
C102 H10J 0.9600 .
O112 H112 0.8200 .
O112 C113 1.43(2) .
C113 H11F 0.9700 .
C113 H11G 0.9700 .
C113 C114 1.52(2) .
C114 H11H 0.9600 .
C114 H11I 0.9600 .
C114 H11J 0.9600 .
O103 H103 0.8200 .
O103 C104 1.410(18) .
C104 H10K 0.9700 .
C104 H10L 0.9700 .
C104 C105 1.537(17) .
C105 H10M 0.9600 .
C105 H10N 0.9600 .
C105 H10O 0.9600 .
O115 H115 0.8200 .
O115 C116 1.534(15) .
C116 H11K 0.9700 .
C116 H11L 0.9700 .
C116 C117 1.439(17) .
C117 H11M 0.9600 .
C117 H11N 0.9600 .
C117 H11O 0.9600 .

loop_
_geom_hbond_atom_site_label_D
_geom_hbond_atom_site_label_H
_geom_hbond_atom_site_label_A
_geom_hbond_distance_DH
_geom_hbond_distance_HA
_geom_hbond_distance_DA
_geom_hbond_angle_DHA
_geom_hbond_site_symmetry_A
C43 H43A O5 0.97 2.33 2.979(8) 124.1 .
O109 H109 O14 0.82 1.81 2.55(3) 149.1 2_576
O106 H106 O13 0.82 2.08 2.84(2) 154.4 .
O106 H106 O14B 0.82 2.18 2.85(3) 139.7 .
O100 H100 O106 0.82 2.01 2.777(16) 156.2 1_654
O103 H103 O109 0.82 2.27 2.95(4) 140.7 .
O115 H115 O10 0.82 1.91 2.508(19) 129.5 2_665

loop_
_geom_torsion_atom_site_label_1
_geom_torsion_atom_site_label_2
_geom_torsion_atom_site_label_3
_geom_torsion_atom_site_label_4
_geom_torsion
_geom_torsion_site_symmetry_1
Ag1 S1 C34 C33 -164.2(4) .
Ag1 S1 C35 C36 43.2(6) .
Ag1 S2 C36 C35 39.1(6) .
Ag1 S2 C37 C38 175.3(6) .
Ag1 S3 C38 C37 27.4(7) 2_665
Ag1 S3 C39 C40 167.4(5) 2_665
Ag1 O9 C57 O10 10(5) .
Ag1 O9 C57 C58 -163.7(18) .
Ag2 S3 C38 C37 147.4(5) .
Ag2 S3 C39 C40 54.5(6) .
Ag2 S4 C42 C41 59.4(9) 2_675
Ag2 S4 C43 C44 158.6(5) 2_675
Ag2 S4 C42B C41B 155.1(13) 2_675
Ag2 O11 C59 O12 -3.4(12) .
Ag2 O11 C59 C60 -179.3(5) .
Ag3 S4 C42 C41 -168.9(7) 2_576
Ag3 S4 C43 C44 41.4(6) 2_576
Ag3 S4 C42B C41B -79.0(15) 2_576
Ag3 S5 C44 C43 45.6(5) 2_576
Ag3 S5 C45 C46 -178.3(5) 2_576
Ag3 S6 C46 C45 24.3(6) .
Ag3 S6 C47 C48 163.4(4) .
Ag3 O13 C61 O14 21(5) .
Ag3 O13 C61 C62 -168(2) .
Ag3 O13B C61B O14B -17(5) .
Ag3 O13B C61B C62B 147(2) .
S1 C35 C36 S2 -61.6(7) .
S2 C37 C38 S3 172.5(5) .
S3 C39 C40 O3 67.4(8) .
S4 C43 C44 S5 -64.5(6) .
S5 C45 C46 S6 176.5(4) .
S6 C47 C48 O7 64.4(6) .
O1 C4 C5 C6 -178.4(5) .
O1 C33 C34 S1 69.4(6) .
O3 C11 C12 C13 -179.2(7) .
O5 C18 C19 C20 179.3(5) .
O5 C41 C42 S4 80.1(11) .
O5 C41B C42B S4 -65.8(19) .
O7 C25 C26 C27 177.9(5) .
O9 C57 C58 F1 90(3) .
O9 C57 C58 F2 -26(4) .
O9 C57 C58 F3 -147(3) .
O10 C57 C58 F1 -84(3) .
O10 C57 C58 F2 160(3) .
O10 C57 C58 F3 38(4) .
O11 C59 C60 F4 -175.0(8) .
O11 C59 C60 F5 -55.1(10) .
O11 C59 C60 F6 61.0(11) .
O12 C59 C60 F4 8.5(12) .
O12 C59 C60 F5 128.4(9) .
O12 C59 C60 F6 -115.6(9) .
O13 C61 C62 F7 152(3) .
O13 C61 C62 F8 -95(4) .
O13 C61 C62 F9 31(5) .
O14 C61 C62 F7 -37(5) .
O14 C61 C62 F8 76(5) .
O14 C61 C62 F9 -158(3) .
C1 C2 C3 C4 2.6(8) .
C1 C2 C3 C7 -172.3(5) .
C1 C28 C55 C56 -66.3(8) .
C2 C1 C6 O2 178.0(5) .
C2 C1 C6 C5 -1.4(8) .
C2 C1 C28 C24 92.6(6) .
C2 C1 C28 C55 -34.0(8) .
C2 C3 C4 O1 175.5(5) .
C2 C3 C4 C5 -0.4(8) .
C2 C3 C7 C8 -104.5(6) .
C2 C3 C7 C49 22.1(8) .
C3 C4 C5 C6 -2.6(9) .
C3 C7 C8 C9 29.9(9) .
C3 C7 C8 C13 -154.7(6) .
C3 C7 C49 C50 67.5(8) .
C4 O1 C33 C34 145.8(6) .
C4 C3 C7 C8 80.7(7) .
C4 C3 C7 C49 -152.7(5) .
C4 C5 C6 O2 -175.8(5) .
C4 C5 C6 C1 3.5(8) .
C6 C1 C2 C3 -1.7(8) .
C6 C1 C28 C24 -90.7(6) .
C6 C1 C28 C55 142.7(6) .
C7 C3 C4 O1 -9.4(8) .
C7 C3 C4 C5 174.7(5) .
C7 C8 C9 C10 177.7(6) .
C7 C8 C13 O4 3.6(10) .
C7 C8 C13 C12 -179.7(7) .
C8 C7 C49 C50 -162.4(6) .
C8 C9 C10 C11 1.3(10) .
C8 C9 C10 C14 -172.8(6) .
C9 C8 C13 O4 179.2(6) .
C9 C8 C13 C12 -4.1(11) .
C9 C10 C11 O3 177.4(6) .
C9 C10 C11 C12 -3.3(10) .
C9 C10 C14 C15 -29.0(8) .
C9 C10 C14 C51 99.0(7) .
C10 C11 C12 C13 1.6(12) .
C10 C14 C15 C16 96.4(7) .
C10 C14 C15 C20 -85.4(6) .
C10 C14 C51 C52 169.4(5) .
C11 O3 C40 C39 81.0(9) .
C11 C10 C14 C15 157.0(6) .
C11 C10 C14 C51 -75.0(7) .
C11 C12 C13 O4 178.7(7) .
C11 C12 C13 C8 2.3(12) .
C13 C8 C9 C10 2.3(10) .
C14 C10 C11 O3 -8.2(9) .
C14 C10 C11 C12 171.1(7) .
C14 C15 C16 C17 176.8(5) .
C14 C15 C20 O6 1.8(7) .
C14 C15 C20 C19 -178.5(5) .
C15 C14 C51 C52 -63.3(7) .
C15 C16 C17 C18 1.8(8) .
C15 C16 C17 C21 -172.9(5) .
C16 C15 C20 O6 -179.9(5) .
C16 C15 C20 C19 -0.2(8) .
C16 C17 C18 O5 179.2(5) .
C16 C17 C18 C19 -0.4(8) .
C16 C17 C21 C22 -108.0(6) .
C16 C17 C21 C53 18.8(8) .
C17 C18 C19 C20 -1.1(8) .
C17 C21 C22 C23 33.0(8) .
C17 C21 C22 C27 -149.4(5) .
C17 C21 C53 C54 66.7(9) .
C18 O5 C41 C42 129.0(8) .
C18 O5 C41B C42B -159.4(11) .
C18 C17 C21 C22 77.5(7) .
C18 C17 C21 C53 -155.7(6) .
C18 C19 C20 O6 -178.9(5) .
C18 C19 C20 C15 1.4(8) .
C20 C15 C16 C17 -1.5(8) .
C21 C17 C18 O5 -5.9(8) .
C21 C17 C18 C19 174.4(5) .
C21 C22 C23 C24 176.2(5) .
C21 C22 C27 O8 5.3(8) .
C21 C22 C27 C26 -175.9(5) .
C22 C21 C53 C54 -163.3(7) .
C22 C23 C24 C25 0.0(8) .
C22 C23 C24 C28 -178.0(5) .
C23 C22 C27 O8 -177.0(5) .
C23 C22 C27 C26 1.8(8) .
C23 C24 C25 O7 -177.6(5) .
C23 C24 C25 C26 1.0(8) .
C23 C24 C28 C1 -26.1(8) .
C23 C24 C28 C55 102.1(6) .
C24 C25 C26 C27 -0.6(8) .
C24 C28 C55 C56 165.6(6) .
C25 O7 C48 C47 80.9(6) .
C25 C24 C28 C1 155.9(5) .
C25 C24 C28 C55 -75.9(7) .
C25 C26 C27 O8 177.8(5) .
C25 C26 C27 C22 -0.9(8) .
C27 C22 C23 C24 -1.4(8) .
C28 C1 C2 C3 175.1(5) .
C28 C1 C6 O2 1.1(7) .
C28 C1 C6 C5 -178.3(5) .
C28 C24 C25 O7 0.5(7) .
C28 C24 C25 C26 179.1(5) .
C29 O2 C6 C1 -166.5(7) .
C29 O2 C6 C5 12.9(9) .
C30 O4 C13 C8 -163.5(12) .
C30 O4 C13 C12 19.9(15) .
C31 O6 C20 C15 -169.5(5) .
C31 O6 C20 C19 10.8(8) .
C32 O8 C27 C22 168.8(6) .
C32 O8 C27 C26 -10.0(9) .
C33 O1 C4 C3 137.8(6) .
C33 O1 C4 C5 -46.3(8) .
C34 S1 C35 C36 -58.4(6) .
C35 S1 C34 C33 -62.9(6) .
C36 S2 C37 C38 -81.8(7) .
C37 S2 C36 C35 -71.2(6) .
C38 S3 C39 C40 -79.7(6) .
C39 S3 C38 C37 -82.1(7) .
C40 O3 C11 C10 168.4(6) .
C40 O3 C11 C12 -10.9(11) .
C41 O5 C18 C17 132.6(8) .
C41 O5 C18 C19 -47.8(10) .
C42 S4 C43 C44 -65.1(7) .
C43 S4 C42 C41 -67.9(8) .
C43 S4 C42B C41B 40.7(15) .
C44 S5 C45 C46 -73.8(6) .
C45 S5 C44 C43 -65.2(6) .
C46 S6 C47 C48 -86.7(5) .
C47 S6 C46 C45 -80.1(6) .
C48 O7 C25 C24 174.8(5) .
C48 O7 C25 C26 -3.7(8) .
C49 C7 C8 C9 -99.3(7) .
C49 C7 C8 C13 76.1(8) .
C51 C14 C15 C16 -29.6(8) .
C51 C14 C15 C20 148.6(5) .
C53 C21 C22 C23 -96.5(7) .
C53 C21 C22 C27 81.0(7) .
C41B O5 C18 C17 160.7(10) .
C41B O5 C18 C19 -19.7(12) .
C42B S4 C43 C44 -97.5(8) .
O13B C61B C62B F7B 102(3) .
O13B C61B C62B F8B -139(3) .
O13B C61B C62B F9B -18(4) .
O14B C61B C62B F7B -94(4) .
O14B C61B C62B F8B 26(4) .
O14B C61B C62B F9B 147(3) .
